data_4336509
loop_
_publ_author_name
'Karunesh Keshav'
'Dheeraj Kumar'
'Anil J. Elias'

_publ_contact_author_address
;DEPARTMENT OF CHEMISTRY
INDIAN INSTITUTE OF TECHNOLOGY DELHI
HAUZ KHAS, NEW DELHI 110016
INDIA
;
_publ_contact_author_email elias@chemistry.iitd.ac.in
_publ_contact_author_fax +91-11-26581504
_publ_contact_author_name 'Prof.Anil J. Elias'
_publ_contact_author_phone +91-11-26591504
_publ_section_title
;
 Synthesis, Spectral, and Structural Studies of Porphyrins Having
 Sterically Hindered [\h5-CpCo(\h4-C4Ph4)] Cobalt Sandwich Units at the
 Meso Positions
;
_journal_name_full 'Inorganic Chemistry'
_journal_page_first 12351
_journal_page_last 12366
_journal_paper_doi 10.1021/ic401099c
_journal_volume 52
_journal_year 2013
_chemical_formula_moiety 'C44 H33 Co N2 O2, 2(C H Cl3)'
_chemical_formula_sum 'C46 H35 Cl6 Co N2 O2'
_chemical_formula_weight 919.39
_chemical_name_systematic
; 
 ? 
;
_space_group_IT_number 2
_symmetry_cell_setting triclinic
_symmetry_space_group_name_Hall '-P 1'
_symmetry_space_group_name_H-M 'P -1'
_atom_sites_solution_hydrogens geom
_atom_sites_solution_primary direct
_atom_sites_solution_secondary difmap
_audit_creation_method SHELXL-97
_cell_angle_alpha 86.351(3)
_cell_angle_beta 66.987(2)
_cell_angle_gamma 67.107(2)
_cell_formula_units_Z 2
_cell_length_a 12.5079(18)
_cell_length_b 14.058(2)
_cell_length_c 14.392(2)
_cell_measurement_reflns_used 5773
_cell_measurement_temperature 293(2)
_cell_measurement_theta_max 24.06
_cell_measurement_theta_min 2.32
_cell_volume 2134.1(5)
_computing_cell_refinement 'Bruker SMART'
_computing_data_collection 'Bruker SMART'
_computing_data_reduction 'Bruker SAINT'
_computing_molecular_graphics 'Bruker SHELXTL'
_computing_publication_material 'Bruker SHELXTL'
_computing_structure_refinement 'SHELXL-97 (Sheldrick, 1997)'
_computing_structure_solution 'SHELXS-97 (Sheldrick, 1990)'
_diffrn_ambient_temperature 293(2)
_diffrn_measured_fraction_theta_full 0.998
_diffrn_measured_fraction_theta_max 0.998
_diffrn_measurement_device_type 'CCD area detector'
_diffrn_measurement_method 'phi and omega scans'
_diffrn_radiation_monochromator graphite
_diffrn_radiation_source 'fine-focus sealed tube'
_diffrn_radiation_type MoK\a
_diffrn_radiation_wavelength 0.71073
_diffrn_reflns_av_R_equivalents 0.0300
_diffrn_reflns_av_sigmaI/netI 0.0377
_diffrn_reflns_limit_h_max 14
_diffrn_reflns_limit_h_min -14
_diffrn_reflns_limit_k_max 16
_diffrn_reflns_limit_k_min -16
_diffrn_reflns_limit_l_max 17
_diffrn_reflns_limit_l_min -17
_diffrn_reflns_number 20553
_diffrn_reflns_theta_full 25.00
_diffrn_reflns_theta_max 25.00
_diffrn_reflns_theta_min 1.55
_exptl_absorpt_coefficient_mu 0.818
_exptl_absorpt_correction_T_max 0.812
_exptl_absorpt_correction_T_min 0.773
_exptl_absorpt_correction_type multi-scan
_exptl_absorpt_process_details '(SADABS; Bruker, 2000)'
_exptl_crystal_colour red
_exptl_crystal_density_diffrn 1.431
_exptl_crystal_density_meas 1.431
_exptl_crystal_description block
_exptl_crystal_F_000 940.0
_exptl_crystal_size_max 0.315
_exptl_crystal_size_mid 0.289
_exptl_crystal_size_min 0.254
_refine_diff_density_max 0.925
_refine_diff_density_min -0.837
_refine_diff_density_rms 0.092
_refine_ls_extinction_method none
_refine_ls_goodness_of_fit_ref 1.083
_refine_ls_hydrogen_treatment constr
_refine_ls_matrix_type full
_refine_ls_number_parameters 514
_refine_ls_number_reflns 7513
_refine_ls_number_restraints 0
_refine_ls_restrained_S_all 1.083
_refine_ls_R_factor_all 0.0903
_refine_ls_R_factor_gt 0.0782
_refine_ls_shift/su_max 0.001
_refine_ls_shift/su_mean 0.000
_refine_ls_structure_factor_coef Fsqd
_refine_ls_weighting_details 'calc w=1/[\s^2^(Fo^2^)+(0.1175P)^2^+2.6603P] where P=(Fo^2^+2Fc^2^)/3'
_refine_ls_weighting_scheme calc
_refine_ls_wR_factor_gt 0.2041
_refine_ls_wR_factor_ref 0.2138
_reflns_number_gt 6314
_reflns_number_total 7513
_reflns_threshold_expression >2sigma(I)
_cod_data_source_file ic401099c_si_002_2.cif
_cod_data_source_block 2
_cod_original_sg_symbol_Hall -P1
_cod_database_code 4336509

loop_
_symmetry_equiv_pos_as_xyz
'x, y, z'
'-x, -y, -z'

loop_
_atom_site_label
_atom_site_type_symbol
_atom_site_fract_x
_atom_site_fract_y
_atom_site_fract_z
_atom_site_U_iso_or_equiv
_atom_site_adp_type
_atom_site_occupancy
_atom_site_symmetry_multiplicity
_atom_site_calc_flag
_atom_site_refinement_flags
Co1 Co 0.62478(5) 0.91543(4) 0.67387(4) 0.0368(2) Uani 1 1 d .
N1 N 1.0667(3) 0.7531(3) 0.4161(3) 0.0440(8) Uani 1 1 d .
H1 H 1.0131 0.7357 0.4060 0.053 Uiso 1 1 calc R
N2 N 0.9812(3) 0.6174(3) 0.6166(3) 0.0406(8) Uani 1 1 d .
H2 H 0.9752 0.6063 0.5612 0.049 Uiso 1 1 calc R
O1 O 1.1682(4) 0.6757(4) 0.2060(3) 0.0834(12) Uani 1 1 d .
O2 O 1.0307(3) 0.4017(2) 0.5857(3) 0.0564(8) Uani 1 1 d .
C1 C 1.2267(5) 0.7020(5) 0.2418(4) 0.0634(14) Uani 1 1 d .
H1A H 1.3079 0.6948 0.1985 0.076 Uiso 1 1 calc R
C2 C 1.1825(4) 0.7428(4) 0.3437(3) 0.0500(11) Uani 1 1 d .
C3 C 1.2383(5) 0.7804(4) 0.3902(4) 0.0598(13) Uani 1 1 d .
H3 H 1.3174 0.7835 0.3597 0.072 Uiso 1 1 calc R
C4 C 1.1545(5) 0.8125(4) 0.4911(4) 0.0566(12) Uani 1 1 d .
H4 H 1.1675 0.8412 0.5402 0.068 Uiso 1 1 calc R
C5 C 1.0492(4) 0.7944(3) 0.5053(3) 0.0416(9) Uani 1 1 d .
C6 C 0.9344(4) 0.8071(3) 0.6016(3) 0.0410(9) Uani 1 1 d .
H6 H 0.9215 0.8641 0.6460 0.049 Uiso 1 1 calc R
C7 C 0.9629(4) 0.7109(3) 0.6550(3) 0.0403(9) Uani 1 1 d .
C8 C 0.9818(4) 0.6968(4) 0.7432(3) 0.0503(11) Uani 1 1 d .
H8 H 0.9762 0.7478 0.7850 0.060 Uiso 1 1 calc R
C9 C 1.0108(5) 0.5925(4) 0.7593(4) 0.0540(12) Uani 1 1 d .
H9 H 1.0273 0.5617 0.8140 0.065 Uiso 1 1 calc R
C10 C 1.0108(4) 0.5433(3) 0.6795(3) 0.0447(10) Uani 1 1 d .
C11 C 1.0328(4) 0.4373(4) 0.6592(4) 0.0506(11) Uani 1 1 d .
H11 H 1.0500 0.3920 0.7064 0.061 Uiso 1 1 calc R
C12 C 0.8166(4) 0.8391(3) 0.5802(3) 0.0419(9) Uani 1 1 d .
C13 C 0.7613(5) 0.9369(4) 0.5465(3) 0.0530(12) Uani 1 1 d .
H13 H 0.7886 0.9945 0.5395 0.064 Uiso 1 1 calc R
C14 C 0.6629(5) 0.9358(5) 0.5232(3) 0.0625(14) Uani 1 1 d .
H14 H 0.6099 0.9925 0.4971 0.075 Uiso 1 1 calc R
C15 C 0.6530(5) 0.8401(4) 0.5432(4) 0.0596(13) Uani 1 1 d .
H15 H 0.5926 0.8181 0.5331 0.072 Uiso 1 1 calc R
C16 C 0.7477(4) 0.7798(4) 0.5782(3) 0.0493(11) Uani 1 1 d .
H16 H 0.7632 0.7091 0.5976 0.059 Uiso 1 1 calc R
C17 C 0.5836(4) 0.9660(3) 0.8146(3) 0.0362(9) Uani 1 1 d .
C18 C 0.4983(4) 1.0384(3) 0.7727(3) 0.0380(9) Uani 1 1 d .
C19 C 0.4455(4) 0.9608(3) 0.7725(3) 0.0409(9) Uani 1 1 d .
C20 C 0.5322(4) 0.8887(3) 0.8142(3) 0.0381(9) Uani 1 1 d .
C21 C 0.6708(4) 0.9729(3) 0.8562(3) 0.0370(9) Uani 1 1 d .
C22 C 0.6839(5) 0.9217(4) 0.9388(3) 0.0501(11) Uani 1 1 d .
H22 H 0.6387 0.8806 0.9675 0.060 Uiso 1 1 calc R
C23 C 0.7635(5) 0.9309(4) 0.9791(4) 0.0614(13) Uani 1 1 d .
H23 H 0.7720 0.8954 1.0343 0.074 Uiso 1 1 calc R
C24 C 0.8296(5) 0.9911(4) 0.9391(5) 0.0701(16) Uani 1 1 d .
H24 H 0.8842 0.9959 0.9660 0.084 Uiso 1 1 calc R
C25 C 0.8152(5) 1.0455(4) 0.8581(5) 0.0661(14) Uani 1 1 d .
H25 H 0.8582 1.0886 0.8316 0.079 Uiso 1 1 calc R
C26 C 0.7373(4) 1.0356(4) 0.8171(4) 0.0484(11) Uani 1 1 d .
H26 H 0.7288 1.0716 0.7622 0.058 Uiso 1 1 calc R
C27 C 0.4606(4) 1.1490(3) 0.7567(3) 0.0380(9) Uani 1 1 d .
C28 C 0.4541(4) 1.2192(3) 0.8247(3) 0.0469(10) Uani 1 1 d .
H28 H 0.4788 1.1955 0.8779 0.056 Uiso 1 1 calc R
C29 C 0.4110(5) 1.3247(4) 0.8133(4) 0.0602(13) Uani 1 1 d .
H29 H 0.4076 1.3711 0.8586 0.072 Uiso 1 1 calc R
C30 C 0.3735(5) 1.3607(4) 0.7356(5) 0.0669(15) Uani 1 1 d .
H30 H 0.3445 1.4313 0.7283 0.080 Uiso 1 1 calc R
C31 C 0.3788(6) 1.2920(4) 0.6687(4) 0.0671(15) Uani 1 1 d .
H31 H 0.3516 1.3164 0.6168 0.081 Uiso 1 1 calc R
C32 C 0.4239(5) 1.1877(4) 0.6777(4) 0.0549(12) Uani 1 1 d .
H32 H 0.4301 1.1419 0.6302 0.066 Uiso 1 1 calc R
C33 C 0.3399(4) 0.9608(4) 0.7520(3) 0.0450(10) Uani 1 1 d .
C34 C 0.2389(4) 1.0523(4) 0.7585(4) 0.0563(12) Uani 1 1 d .
H34 H 0.2379 1.1153 0.7760 0.068 Uiso 1 1 calc R
C35 C 0.1391(5) 1.0506(5) 0.7390(5) 0.0748(17) Uani 1 1 d .
H35 H 0.0732 1.1128 0.7414 0.090 Uiso 1 1 calc R
C36 C 0.1367(5) 0.9595(6) 0.7167(5) 0.0792(18) Uani 1 1 d .
H36 H 0.0694 0.9593 0.7041 0.095 Uiso 1 1 calc R
C37 C 0.2346(6) 0.8669(6) 0.7126(5) 0.0793(18) Uani 1 1 d .
H37 H 0.2325 0.8042 0.6985 0.095 Uiso 1 1 calc R
C38 C 0.3359(5) 0.8678(4) 0.7297(4) 0.0618(13) Uani 1 1 d .
H38 H 0.4020 0.8054 0.7262 0.074 Uiso 1 1 calc R
C39 C 0.5432(4) 0.7902(3) 0.8583(3) 0.0408(9) Uani 1 1 d .
C40 C 0.4362(5) 0.7725(4) 0.9184(4) 0.0543(12) Uani 1 1 d .
H40 H 0.3565 0.8223 0.9280 0.065 Uiso 1 1 calc R
C41 C 0.4463(6) 0.6823(4) 0.9640(4) 0.0656(14) Uani 1 1 d .
H41 H 0.3736 0.6720 1.0047 0.079 Uiso 1 1 calc R
C42 C 0.5639(6) 0.6068(4) 0.9498(5) 0.0705(16) Uani 1 1 d .
H42 H 0.5707 0.5456 0.9805 0.085 Uiso 1 1 calc R
C43 C 0.6703(6) 0.6228(4) 0.8902(5) 0.0714(16) Uani 1 1 d .
H43 H 0.7497 0.5723 0.8802 0.086 Uiso 1 1 calc R
C44 C 0.6601(5) 0.7131(4) 0.8451(4) 0.0582(13) Uani 1 1 d .
H44 H 0.7333 0.7229 0.8048 0.070 Uiso 1 1 calc R
C45 C 0.9163(7) 0.3311(5) 0.9701(5) 0.088(2) Uani 1 1 d .
H45 H 0.8898 0.3361 0.9136 0.105 Uiso 1 1 calc R
C46 C 0.5757(8) 0.5146(6) 0.6126(7) 0.107(2) Uani 1 1 d .
H46 H 0.5687 0.4476 0.6119 0.128 Uiso 1 1 calc R
Cl1 Cl 1.0721(2) 0.32530(19) 0.9213(2) 0.1306(8) Uani 1 1 d .
Cl2 Cl 0.9121(3) 0.2196(2) 1.0247(3) 0.1628(13) Uani 1 1 d .
Cl3 Cl 0.8186(3) 0.4399(2) 1.0529(3) 0.1809(16) Uani 1 1 d .
Cl4 Cl 0.7147(3) 0.5036(3) 0.5220(4) 0.220(2) Uani 1 1 d .
Cl5 Cl 0.5531(6) 0.5486(3) 0.7315(3) 0.227(2) Uani 1 1 d .
Cl6 Cl 0.4519(3) 0.6078(3) 0.5871(3) 0.1742(13) Uani 1 1 d .

loop_
_atom_site_aniso_label
_atom_site_aniso_U_11
_atom_site_aniso_U_22
_atom_site_aniso_U_33
_atom_site_aniso_U_23
_atom_site_aniso_U_13
_atom_site_aniso_U_12
Co1 0.0370(3) 0.0358(3) 0.0318(3) 0.0039(2) -0.0124(2) -0.0101(2)
N1 0.043(2) 0.052(2) 0.0393(19) 0.0056(16) -0.0128(16) -0.0243(17)
N2 0.0443(19) 0.0427(19) 0.0347(18) 0.0028(15) -0.0174(15) -0.0154(16)
O1 0.093(3) 0.113(4) 0.051(2) 0.003(2) -0.026(2) -0.050(3)
O2 0.071(2) 0.0488(19) 0.0508(19) 0.0062(15) -0.0238(17) -0.0257(17)
C1 0.060(3) 0.079(4) 0.043(3) 0.012(2) -0.013(2) -0.027(3)
C2 0.047(3) 0.054(3) 0.043(2) 0.011(2) -0.011(2) -0.022(2)
C3 0.053(3) 0.074(3) 0.058(3) 0.014(3) -0.017(2) -0.038(3)
C4 0.066(3) 0.063(3) 0.051(3) 0.004(2) -0.018(2) -0.042(3)
C5 0.048(2) 0.036(2) 0.041(2) 0.0049(17) -0.0159(19) -0.0194(19)
C6 0.043(2) 0.039(2) 0.037(2) -0.0028(17) -0.0109(18) -0.0153(18)
C7 0.036(2) 0.049(2) 0.033(2) -0.0011(18) -0.0082(17) -0.0179(19)
C8 0.054(3) 0.061(3) 0.041(2) -0.001(2) -0.019(2) -0.027(2)
C9 0.062(3) 0.061(3) 0.043(2) 0.011(2) -0.027(2) -0.023(2)
C10 0.044(2) 0.048(2) 0.041(2) 0.0087(19) -0.0188(19) -0.016(2)
C11 0.054(3) 0.052(3) 0.046(3) 0.015(2) -0.020(2) -0.023(2)
C12 0.037(2) 0.043(2) 0.031(2) -0.0027(17) -0.0056(17) -0.0092(18)
C13 0.052(3) 0.050(3) 0.036(2) 0.011(2) -0.004(2) -0.015(2)
C14 0.062(3) 0.077(4) 0.031(2) 0.008(2) -0.019(2) -0.010(3)
C15 0.054(3) 0.071(3) 0.047(3) -0.017(2) -0.025(2) -0.010(3)
C16 0.047(3) 0.045(2) 0.045(2) -0.010(2) -0.013(2) -0.011(2)
C17 0.036(2) 0.040(2) 0.0300(19) 0.0045(16) -0.0103(16) -0.0155(17)
C18 0.036(2) 0.041(2) 0.032(2) 0.0002(16) -0.0096(16) -0.0132(17)
C19 0.040(2) 0.040(2) 0.040(2) 0.0024(18) -0.0139(18) -0.0143(18)
C20 0.036(2) 0.042(2) 0.035(2) 0.0079(17) -0.0126(17) -0.0167(18)
C21 0.032(2) 0.039(2) 0.031(2) -0.0006(16) -0.0088(16) -0.0087(17)
C22 0.053(3) 0.053(3) 0.041(2) 0.009(2) -0.019(2) -0.019(2)
C23 0.062(3) 0.067(3) 0.051(3) 0.000(2) -0.032(3) -0.011(3)
C24 0.056(3) 0.064(3) 0.098(4) -0.011(3) -0.050(3) -0.009(3)
C25 0.047(3) 0.057(3) 0.093(4) 0.001(3) -0.026(3) -0.020(2)
C26 0.040(2) 0.048(3) 0.053(3) 0.008(2) -0.016(2) -0.017(2)
C27 0.031(2) 0.034(2) 0.039(2) 0.0048(17) -0.0081(17) -0.0085(16)
C28 0.043(2) 0.046(2) 0.044(2) 0.0038(19) -0.0128(19) -0.014(2)
C29 0.061(3) 0.044(3) 0.063(3) -0.004(2) -0.016(3) -0.016(2)
C30 0.068(3) 0.037(3) 0.078(4) 0.011(3) -0.021(3) -0.012(2)
C31 0.082(4) 0.054(3) 0.063(3) 0.021(3) -0.037(3) -0.018(3)
C32 0.068(3) 0.047(3) 0.049(3) 0.007(2) -0.031(2) -0.016(2)
C33 0.040(2) 0.056(3) 0.037(2) 0.0017(19) -0.0131(18) -0.019(2)
C34 0.044(3) 0.066(3) 0.054(3) -0.003(2) -0.017(2) -0.018(2)
C35 0.039(3) 0.097(5) 0.073(4) -0.006(3) -0.023(3) -0.009(3)
C36 0.047(3) 0.114(5) 0.076(4) -0.024(4) -0.024(3) -0.028(3)
C37 0.072(4) 0.095(5) 0.082(4) -0.018(3) -0.028(3) -0.042(4)
C38 0.060(3) 0.063(3) 0.071(3) -0.002(3) -0.032(3) -0.026(3)
C39 0.046(2) 0.041(2) 0.040(2) 0.0092(18) -0.0173(19) -0.0219(19)
C40 0.046(3) 0.055(3) 0.055(3) 0.008(2) -0.014(2) -0.020(2)
C41 0.069(4) 0.070(3) 0.065(3) 0.025(3) -0.019(3) -0.046(3)
C42 0.085(4) 0.059(3) 0.084(4) 0.033(3) -0.040(3) -0.042(3)
C43 0.061(3) 0.057(3) 0.097(4) 0.032(3) -0.037(3) -0.021(3)
C44 0.048(3) 0.061(3) 0.070(3) 0.031(3) -0.024(2) -0.029(2)
C45 0.102(5) 0.077(4) 0.083(4) -0.005(3) -0.057(4) -0.012(4)
C46 0.114(6) 0.085(5) 0.114(6) 0.016(4) -0.037(5) -0.041(5)
Cl1 0.1096(17) 0.1119(17) 0.157(2) 0.0248(15) -0.0402(15) -0.0450(14)
Cl2 0.1108(18) 0.126(2) 0.257(4) 0.088(2) -0.083(2) -0.0533(16)
Cl3 0.143(2) 0.148(2) 0.187(3) -0.088(2) -0.095(2) 0.0526(18)
Cl4 0.0957(19) 0.192(3) 0.277(5) 0.110(3) -0.008(2) -0.042(2)
Cl5 0.393(7) 0.141(3) 0.173(3) 0.000(2) -0.161(4) -0.081(3)
Cl6 0.138(2) 0.141(2) 0.191(3) -0.038(2) -0.067(2) 0.0071(18)

loop_
_atom_type_symbol
_atom_type_description
_atom_type_scat_dispersion_real
_atom_type_scat_dispersion_imag
_atom_type_scat_source
C C 0.0033 0.0016 'International Tables Vol C Tables 4.2.6.8 and 6.1.1.4'
H H 0.0000 0.0000 'International Tables Vol C Tables 4.2.6.8 and 6.1.1.4'
N N 0.0061 0.0033 'International Tables Vol C Tables 4.2.6.8 and 6.1.1.4'
O O 0.0106 0.0060 'International Tables Vol C Tables 4.2.6.8 and 6.1.1.4'
Cl Cl 0.1484 0.1585 'International Tables Vol C Tables 4.2.6.8 and 6.1.1.4'
Co Co 0.3494 0.9721 'International Tables Vol C Tables 4.2.6.8 and 6.1.1.4'

loop_
_geom_angle_atom_site_label_1
_geom_angle_atom_site_label_2
_geom_angle_atom_site_label_3
_geom_angle
C18 Co1 C17 42.94(16)
C18 Co1 C19 43.67(17)
C17 Co1 C19 62.61(17)
C18 Co1 C20 62.88(17)
C17 Co1 C20 43.13(16)
C19 Co1 C20 43.05(17)
C18 Co1 C15 139.83(19)
C17 Co1 C15 167.9(2)
C19 Co1 C15 110.81(19)
C20 Co1 C15 124.9(2)
C18 Co1 C14 116.3(2)
C17 Co1 C14 151.8(2)
C19 Co1 C14 119.1(2)
C20 Co1 C14 157.6(2)
C15 Co1 C14 39.8(2)
C18 Co1 C13 117.90(18)
C17 Co1 C13 123.92(19)
C19 Co1 C13 150.44(18)
C20 Co1 C13 162.43(19)
C15 Co1 C13 67.1(2)
C14 Co1 C13 39.8(2)
C18 Co1 C16 174.95(18)
C17 Co1 C16 135.56(18)
C19 Co1 C16 131.66(18)
C20 Co1 C16 112.56(18)
C15 Co1 C16 40.17(19)
C14 Co1 C16 67.0(2)
C13 Co1 C16 67.12(19)
C18 Co1 C12 144.28(17)
C17 Co1 C12 116.84(16)
C19 Co1 C12 168.73(17)
C20 Co1 C12 127.98(17)
C15 Co1 C12 67.42(19)
C14 Co1 C12 67.22(19)
C13 Co1 C12 40.26(18)
C16 Co1 C12 39.90(18)
C5 N1 C2 110.1(4)
C5 N1 H1 125.0
C2 N1 H1 125.0
C7 N2 C10 109.9(3)
C7 N2 H2 125.0
C10 N2 H2 125.0
O1 C1 C2 125.9(5)
O1 C1 H1A 117.0
C2 C1 H1A 117.0
N1 C2 C3 106.8(4)
N1 C2 C1 122.8(5)
C3 C2 C1 130.4(5)
C2 C3 C4 107.5(4)
C2 C3 H3 126.3
C4 C3 H3 126.3
C5 C4 C3 107.8(4)
C5 C4 H4 126.1
C3 C4 H4 126.1
N1 C5 C4 107.8(4)
N1 C5 C6 122.2(4)
C4 C5 C6 129.8(4)
C7 C6 C12 115.2(4)
C7 C6 C5 109.1(3)
C12 C6 C5 111.1(3)
C7 C6 H6 107.0
C12 C6 H6 107.0
C5 C6 H6 107.0
N2 C7 C8 107.6(4)
N2 C7 C6 122.9(4)
C8 C7 C6 129.4(4)
C7 C8 C9 108.0(4)
C7 C8 H8 126.0
C9 C8 H8 126.0
C10 C9 C8 107.7(4)
C10 C9 H9 126.1
C8 C9 H9 126.1
N2 C10 C9 106.8(4)
N2 C10 C11 122.4(4)
C9 C10 C11 130.8(4)
O2 C11 C10 125.4(4)
O2 C11 H11 117.3
C10 C11 H11 117.3
C16 C12 C13 106.6(4)
C16 C12 C6 129.5(4)
C13 C12 C6 123.7(4)
C16 C12 Co1 69.3(2)
C13 C12 Co1 68.7(2)
C6 C12 Co1 131.5(3)
C14 C13 C12 108.4(5)
C14 C13 Co1 69.9(3)
C12 C13 Co1 71.0(2)
C14 C13 H13 125.8
C12 C13 H13 125.8
Co1 C13 H13 125.8
C15 C14 C13 108.7(4)
C15 C14 Co1 70.1(3)
C13 C14 Co1 70.3(3)
C15 C14 H14 125.6
C13 C14 H14 125.6
Co1 C14 H14 125.6
C14 C15 C16 107.9(5)
C14 C15 Co1 70.2(3)
C16 C15 Co1 70.5(2)
C14 C15 H15 126.0
C16 C15 H15 126.0
Co1 C15 H15 126.0
C15 C16 C12 108.4(4)
C15 C16 Co1 69.3(3)
C12 C16 Co1 70.8(2)
C15 C16 H16 125.8
C12 C16 H16 125.8
Co1 C16 H16 125.8
C18 C17 C20 90.7(3)
C18 C17 C21 134.9(4)
C20 C17 C21 133.8(4)
C18 C17 Co1 68.4(2)
C20 C17 Co1 68.6(2)
C21 C17 Co1 127.7(3)
C17 C18 C27 135.4(4)
C17 C18 C19 89.7(3)
C27 C18 C19 133.9(4)
C17 C18 Co1 68.7(2)
C27 C18 Co1 128.8(3)
C19 C18 Co1 68.4(2)
C20 C19 C33 134.7(4)
C20 C19 C18 89.8(3)
C33 C19 C18 135.1(4)
C20 C19 Co1 68.6(2)
C33 C19 Co1 126.4(3)
C18 C19 Co1 67.9(2)
C19 C20 C17 89.9(3)
C19 C20 C39 134.5(4)
C17 C20 C39 134.3(4)
C19 C20 Co1 68.4(2)
C17 C20 Co1 68.3(2)
C39 C20 Co1 129.9(3)
C22 C21 C26 118.0(4)
C22 C21 C17 121.1(4)
C26 C21 C17 120.8(4)
C23 C22 C21 120.7(5)
C23 C22 H22 119.7
C21 C22 H22 119.7
C24 C23 C22 120.7(5)
C24 C23 H23 119.6
C22 C23 H23 119.6
C23 C24 C25 119.6(5)
C23 C24 H24 120.2
C25 C24 H24 120.2
C26 C25 C24 119.8(5)
C26 C25 H25 120.1
C24 C25 H25 120.1
C25 C26 C21 121.2(5)
C25 C26 H26 119.4
C21 C26 H26 119.4
C32 C27 C28 118.0(4)
C32 C27 C18 121.8(4)
C28 C27 C18 120.2(4)
C29 C28 C27 120.2(4)
C29 C28 H28 119.9
C27 C28 H28 119.9
C30 C29 C28 120.4(5)
C30 C29 H29 119.8
C28 C29 H29 119.8
C29 C30 C31 119.7(5)
C29 C30 H30 120.2
C31 C30 H30 120.2
C32 C31 C30 120.4(5)
C32 C31 H31 119.8
C30 C31 H31 119.8
C31 C32 C27 121.3(5)
C31 C32 H32 119.4
C27 C32 H32 119.4
C34 C33 C38 118.2(4)
C34 C33 C19 121.3(4)
C38 C33 C19 120.4(4)
C33 C34 C35 120.5(5)
C33 C34 H34 119.8
C35 C34 H34 119.8
C36 C35 C34 120.7(6)
C36 C35 H35 119.6
C34 C35 H35 119.6
C35 C36 C37 119.9(5)
C35 C36 H36 120.0
C37 C36 H36 120.0
C36 C37 C38 119.8(6)
C36 C37 H37 120.1
C38 C37 H37 120.1
C37 C38 C33 120.8(5)
C37 C38 H38 119.6
C33 C38 H38 119.6
C44 C39 C40 117.6(4)
C44 C39 C20 121.4(4)
C40 C39 C20 120.9(4)
C41 C40 C39 121.0(5)
C41 C40 H40 119.5
C39 C40 H40 119.5
C40 C41 C42 120.3(5)
C40 C41 H41 119.8
C42 C41 H41 119.8
C43 C42 C41 119.4(5)
C43 C42 H42 120.3
C41 C42 H42 120.3
C42 C43 C44 120.3(5)
C42 C43 H43 119.9
C44 C43 H43 119.9
C43 C44 C39 121.5(5)
C43 C44 H44 119.3
C39 C44 H44 119.3
Cl3 C45 Cl2 112.6(5)
Cl3 C45 Cl1 109.0(4)
Cl2 C45 Cl1 110.0(4)
Cl3 C45 H45 108.4
Cl2 C45 H45 108.4
Cl1 C45 H45 108.4
Cl4 C46 Cl5 115.3(6)
Cl4 C46 Cl6 110.1(5)
Cl5 C46 Cl6 106.9(5)
Cl4 C46 H46 108.1
Cl5 C46 H46 108.1
Cl6 C46 H46 108.1

loop_
_geom_bond_atom_site_label_1
_geom_bond_atom_site_label_2
_geom_bond_distance
Co1 C18 1.984(4)
Co1 C17 1.989(4)
Co1 C19 1.991(4)
Co1 C20 1.993(4)
Co1 C15 2.056(5)
Co1 C14 2.057(5)
Co1 C13 2.062(4)
Co1 C16 2.072(4)
Co1 C12 2.093(4)
N1 C5 1.345(5)
N1 C2 1.371(6)
N1 H1 0.8600
N2 C7 1.358(5)
N2 C10 1.373(5)
N2 H2 0.8600
O1 C1 1.210(7)
O2 C11 1.211(6)
C1 C2 1.419(7)
C1 H1A 0.9300
C2 C3 1.383(7)
C3 C4 1.391(7)
C3 H3 0.9300
C4 C5 1.374(6)
C4 H4 0.9300
C5 C6 1.514(6)
C6 C7 1.501(6)
C6 C12 1.513(6)
C6 H6 0.9800
C7 C8 1.368(6)
C8 C9 1.394(7)
C8 H8 0.9300
C9 C10 1.378(6)
C9 H9 0.9300
C10 C11 1.434(6)
C11 H11 0.9300
C12 C16 1.421(6)
C12 C13 1.430(6)
C13 C14 1.402(8)
C13 H13 0.9800
C14 C15 1.399(8)
C14 H14 0.9800
C15 C16 1.418(7)
C15 H15 0.9800
C16 H16 0.9800
C17 C18 1.454(6)
C17 C20 1.464(6)
C17 C21 1.469(6)
C18 C27 1.470(6)
C18 C19 1.479(6)
C19 C20 1.462(6)
C19 C33 1.462(6)
C20 C39 1.466(6)
C21 C22 1.382(6)
C21 C26 1.389(6)
C22 C23 1.381(7)
C22 H22 0.9300
C23 C24 1.358(8)
C23 H23 0.9300
C24 C25 1.385(9)
C24 H24 0.9300
C25 C26 1.372(7)
C25 H25 0.9300
C26 H26 0.9300
C27 C32 1.391(6)
C27 C28 1.392(6)
C28 C29 1.390(7)
C28 H28 0.9300
C29 C30 1.371(8)
C29 H29 0.9300
C30 C31 1.373(8)
C30 H30 0.9300
C31 C32 1.369(7)
C31 H31 0.9300
C32 H32 0.9300
C33 C34 1.385(7)
C33 C38 1.389(7)
C34 C35 1.391(7)
C34 H34 0.9300
C35 C36 1.354(9)
C35 H35 0.9300
C36 C37 1.382(9)
C36 H36 0.9300
C37 C38 1.387(8)
C37 H37 0.9300
C38 H38 0.9300
C39 C44 1.388(7)
C39 C40 1.389(6)
C40 C41 1.374(7)
C40 H40 0.9300
C41 C42 1.382(8)
C41 H41 0.9300
C42 C43 1.368(8)
C42 H42 0.9300
C43 C44 1.372(7)
C43 H43 0.9300
C44 H44 0.9300
C45 Cl3 1.701(7)
C45 Cl2 1.718(8)
C45 Cl1 1.763(8)
C45 H45 0.9800
C46 Cl4 1.670(9)
C46 Cl5 1.691(9)
C46 Cl6 1.747(9)
C46 H46 0.9800

loop_
_geom_torsion_atom_site_label_1
_geom_torsion_atom_site_label_2
_geom_torsion_atom_site_label_3
_geom_torsion_atom_site_label_4
_geom_torsion
C5 N1 C2 C3 -0.5(5)
C5 N1 C2 C1 -179.6(5)
O1 C1 C2 N1 2.9(9)
O1 C1 C2 C3 -175.9(6)
N1 C2 C3 C4 0.3(6)
C1 C2 C3 C4 179.2(5)
C2 C3 C4 C5 0.1(6)
C2 N1 C5 C4 0.6(5)
C2 N1 C5 C6 -175.1(4)
C3 C4 C5 N1 -0.4(6)
C3 C4 C5 C6 174.8(4)
N1 C5 C6 C7 89.9(5)
C4 C5 C6 C7 -84.7(6)
N1 C5 C6 C12 -38.2(5)
C4 C5 C6 C12 147.2(5)
C10 N2 C7 C8 0.5(5)
C10 N2 C7 C6 177.4(4)
C12 C6 C7 N2 58.7(5)
C5 C6 C7 N2 -67.1(5)
C12 C6 C7 C8 -125.1(5)
C5 C6 C7 C8 109.1(5)
N2 C7 C8 C9 -0.7(5)
C6 C7 C8 C9 -177.4(4)
C7 C8 C9 C10 0.7(5)
C7 N2 C10 C9 -0.1(5)
C7 N2 C10 C11 178.7(4)
C8 C9 C10 N2 -0.4(5)
C8 C9 C10 C11 -179.0(5)
N2 C10 C11 O2 1.8(7)
C9 C10 C11 O2 -179.8(5)
C7 C6 C12 C16 -18.3(6)
C5 C6 C12 C16 106.4(5)
C7 C6 C12 C13 168.7(4)
C5 C6 C12 C13 -66.6(5)
C7 C6 C12 Co1 78.3(5)
C5 C6 C12 Co1 -157.0(3)
C18 Co1 C12 C16 175.4(3)
C17 Co1 C12 C16 130.0(3)
C19 Co1 C12 C16 45.6(9)
C20 Co1 C12 C16 79.9(3)
C15 Co1 C12 C16 -37.6(3)
C14 Co1 C12 C16 -80.8(3)
C13 Co1 C12 C16 -118.3(4)
C18 Co1 C12 C13 -66.3(4)
C17 Co1 C12 C13 -111.7(3)
C19 Co1 C12 C13 163.9(8)
C20 Co1 C12 C13 -161.7(3)
C15 Co1 C12 C13 80.8(3)
C14 Co1 C12 C13 37.5(3)
C16 Co1 C12 C13 118.3(4)
C18 Co1 C12 C6 50.4(5)
C17 Co1 C12 C6 5.0(5)
C19 Co1 C12 C6 -79.3(10)
C20 Co1 C12 C6 -45.0(5)
C15 Co1 C12 C6 -162.5(5)
C14 Co1 C12 C6 154.2(5)
C13 Co1 C12 C6 116.7(5)
C16 Co1 C12 C6 -124.9(5)
C16 C12 C13 C14 -1.0(5)
C6 C12 C13 C14 173.3(4)
Co1 C12 C13 C14 -60.2(3)
C16 C12 C13 Co1 59.2(3)
C6 C12 C13 Co1 -126.5(4)
C18 Co1 C13 C14 -98.5(3)
C17 Co1 C13 C14 -148.5(3)
C19 Co1 C13 C14 -54.9(5)
C20 Co1 C13 C14 173.6(5)
C15 Co1 C13 C14 37.2(3)
C16 Co1 C13 C14 81.0(3)
C12 Co1 C13 C14 118.8(4)
C18 Co1 C13 C12 142.8(3)
C17 Co1 C13 C12 92.7(3)
C19 Co1 C13 C12 -173.7(3)
C20 Co1 C13 C12 54.9(7)
C15 Co1 C13 C12 -81.6(3)
C14 Co1 C13 C12 -118.8(4)
C16 Co1 C13 C12 -37.8(3)
C12 C13 C14 C15 1.1(5)
Co1 C13 C14 C15 -59.8(3)
C12 C13 C14 Co1 60.9(3)
C18 Co1 C14 C15 -137.6(3)
C17 Co1 C14 C15 -173.8(3)
C19 Co1 C14 C15 -88.1(3)
C20 Co1 C14 C15 -55.5(6)
C13 Co1 C14 C15 119.5(4)
C16 Co1 C14 C15 38.1(3)
C12 Co1 C14 C15 81.6(3)
C18 Co1 C14 C13 102.9(3)
C17 Co1 C14 C13 66.8(5)
C19 Co1 C14 C13 152.5(3)
C20 Co1 C14 C13 -175.0(4)
C15 Co1 C14 C13 -119.5(4)
C16 Co1 C14 C13 -81.4(3)
C12 Co1 C14 C13 -37.9(3)
C13 C14 C15 C16 -0.8(5)
Co1 C14 C15 C16 -60.7(3)
C13 C14 C15 Co1 59.9(3)
C18 Co1 C15 C14 69.5(4)
C17 Co1 C15 C14 165.9(8)
C19 Co1 C15 C14 110.9(3)
C20 Co1 C15 C14 157.5(3)
C13 Co1 C15 C14 -37.2(3)
C16 Co1 C15 C14 -118.4(5)
C12 Co1 C15 C14 -81.0(3)
C18 Co1 C15 C16 -172.2(3)
C17 Co1 C15 C16 -75.8(9)
C19 Co1 C15 C16 -130.7(3)
C20 Co1 C15 C16 -84.2(3)
C14 Co1 C15 C16 118.4(5)
C13 Co1 C15 C16 81.1(3)
C12 Co1 C15 C16 37.3(3)
C14 C15 C16 C12 0.2(5)
Co1 C15 C16 C12 -60.3(3)
C14 C15 C16 Co1 60.5(3)
C13 C12 C16 C15 0.5(5)
C6 C12 C16 C15 -173.4(4)
Co1 C12 C16 C15 59.3(3)
C13 C12 C16 Co1 -58.9(3)
C6 C12 C16 Co1 127.3(4)
C18 Co1 C16 C15 93(2)
C17 Co1 C16 C15 163.1(3)
C19 Co1 C16 C15 71.5(4)
C20 Co1 C16 C15 117.9(3)
C14 Co1 C16 C15 -37.7(3)
C13 Co1 C16 C15 -81.1(4)
C12 Co1 C16 C15 -119.3(4)
C18 Co1 C16 C12 -147.7(19)
C17 Co1 C16 C12 -77.6(3)
C19 Co1 C16 C12 -169.2(2)
C20 Co1 C16 C12 -122.8(3)
C15 Co1 C16 C12 119.3(4)
C14 Co1 C16 C12 81.5(3)
C13 Co1 C16 C12 38.1(3)
C19 Co1 C17 C18 -50.3(2)
C20 Co1 C17 C18 -99.7(3)
C15 Co1 C17 C18 -109.8(9)
C14 Co1 C17 C18 50.9(5)
C13 Co1 C17 C18 96.0(3)
C16 Co1 C17 C18 -173.0(3)
C12 Co1 C17 C18 142.4(2)
C18 Co1 C17 C20 99.7(3)
C19 Co1 C17 C20 49.4(2)
C15 Co1 C17 C20 -10.1(10)
C14 Co1 C17 C20 150.6(4)
C13 Co1 C17 C20 -164.3(2)
C16 Co1 C17 C20 -73.3(3)
C12 Co1 C17 C20 -117.9(2)
C18 Co1 C17 C21 -130.7(5)
C19 Co1 C17 C21 179.0(4)
C20 Co1 C17 C21 129.6(5)
C15 Co1 C17 C21 119.5(8)
C14 Co1 C17 C21 -79.9(5)
C13 Co1 C17 C21 -34.7(4)
C16 Co1 C17 C21 56.2(4)
C12 Co1 C17 C21 11.6(4)
C20 C17 C18 C27 169.2(4)
C21 C17 C18 C27 -2.0(8)
Co1 C17 C18 C27 -124.2(5)
C20 C17 C18 C19 0.2(3)
C21 C17 C18 C19 -170.9(4)
Co1 C17 C18 C19 66.9(2)
C20 C17 C18 Co1 -66.6(2)
C21 C17 C18 Co1 122.2(5)
C19 Co1 C18 C17 98.5(3)
C20 Co1 C18 C17 49.2(2)
C15 Co1 C18 C17 162.2(3)
C14 Co1 C18 C17 -155.9(3)
C13 Co1 C18 C17 -111.0(3)
C16 Co1 C18 C17 75(2)
C12 Co1 C18 C17 -68.9(4)
C17 Co1 C18 C27 131.9(5)
C19 Co1 C18 C27 -129.6(5)
C20 Co1 C18 C27 -178.9(4)
C15 Co1 C18 C27 -66.0(5)
C14 Co1 C18 C27 -24.0(5)
C13 Co1 C18 C27 20.9(4)
C16 Co1 C18 C27 -153.0(18)
C12 Co1 C18 C27 62.9(5)
C17 Co1 C18 C19 -98.5(3)
C20 Co1 C18 C19 -49.3(2)
C15 Co1 C18 C19 63.7(4)
C14 Co1 C18 C19 105.6(3)
C13 Co1 C18 C19 150.5(3)
C16 Co1 C18 C19 -23(2)
C12 Co1 C18 C19 -167.4(3)
C17 C18 C19 C20 -0.2(3)
C27 C18 C19 C20 -169.5(4)
Co1 C18 C19 C20 66.9(2)
C17 C18 C19 C33 172.8(5)
C27 C18 C19 C33 3.6(8)
Co1 C18 C19 C33 -120.1(5)
C17 C18 C19 Co1 -67.1(2)
C27 C18 C19 Co1 123.6(5)
C18 Co1 C19 C20 -98.9(3)
C17 Co1 C19 C20 -49.5(2)
C15 Co1 C19 C20 119.3(3)
C14 Co1 C19 C20 162.5(3)
C13 Co1 C19 C20 -160.6(4)
C16 Co1 C19 C20 78.5(3)
C12 Co1 C19 C20 40.6(9)
C18 Co1 C19 C33 130.7(5)
C17 Co1 C19 C33 -180.0(4)
C20 Co1 C19 C33 -130.5(5)
C15 Co1 C19 C33 -11.1(4)
C14 Co1 C19 C33 32.0(5)
C13 Co1 C19 C33 68.9(6)
C16 Co1 C19 C33 -52.0(5)
C12 Co1 C19 C33 -89.9(9)
C17 Co1 C19 C18 49.4(2)
C20 Co1 C19 C18 98.9(3)
C15 Co1 C19 C18 -141.8(3)
C14 Co1 C19 C18 -98.6(3)
C13 Co1 C19 C18 -61.8(5)
C16 Co1 C19 C18 177.3(2)
C12 Co1 C19 C18 139.5(8)
C33 C19 C20 C17 -172.9(5)
C18 C19 C20 C17 0.2(3)
Co1 C19 C20 C17 66.5(2)
C33 C19 C20 C39 -4.7(8)
C18 C19 C20 C39 168.4(5)
Co1 C19 C20 C39 -125.3(5)
C33 C19 C20 Co1 120.6(5)
C18 C19 C20 Co1 -66.3(2)
C18 C17 C20 C19 -0.2(3)
C21 C17 C20 C19 171.1(4)
Co1 C17 C20 C19 -66.7(2)
C18 C17 C20 C39 -168.4(5)
C21 C17 C20 C39 2.9(8)
Co1 C17 C20 C39 125.2(5)
C18 C17 C20 Co1 66.4(2)
C21 C17 C20 Co1 -122.3(5)
C18 Co1 C20 C19 50.1(2)
C17 Co1 C20 C19 99.0(3)
C15 Co1 C20 C19 -83.5(3)
C14 Co1 C20 C19 -43.5(6)
C13 Co1 C20 C19 147.2(6)
C16 Co1 C20 C19 -127.6(3)
C12 Co1 C20 C19 -170.7(2)
C18 Co1 C20 C17 -49.0(2)
C19 Co1 C20 C17 -99.0(3)
C15 Co1 C20 C17 177.4(2)
C14 Co1 C20 C17 -142.6(5)
C13 Co1 C20 C17 48.2(7)
C16 Co1 C20 C17 133.4(2)
C12 Co1 C20 C17 90.3(3)
C18 Co1 C20 C39 -179.3(4)
C17 Co1 C20 C39 -130.3(5)
C19 Co1 C20 C39 130.7(5)
C15 Co1 C20 C39 47.1(5)
C14 Co1 C20 C39 87.1(6)
C13 Co1 C20 C39 -82.1(7)
C16 Co1 C20 C39 3.1(4)
C12 Co1 C20 C39 -40.0(5)
C18 C17 C21 C22 141.7(5)
C20 C17 C21 C22 -26.0(7)
Co1 C17 C21 C22 -121.9(4)
C18 C17 C21 C26 -34.7(7)
C20 C17 C21 C26 157.5(4)
Co1 C17 C21 C26 61.7(5)
C26 C21 C22 C23 -1.7(7)
C17 C21 C22 C23 -178.2(4)
C21 C22 C23 C24 0.6(8)
C22 C23 C24 C25 1.2(8)
C23 C24 C25 C26 -1.9(8)
C24 C25 C26 C21 0.8(8)
C22 C21 C26 C25 0.9(7)
C17 C21 C26 C25 177.5(4)
C17 C18 C27 C32 150.4(5)
C19 C18 C27 C32 -45.0(7)
Co1 C18 C27 C32 51.7(6)
C17 C18 C27 C28 -33.1(7)
C19 C18 C27 C28 131.4(5)
Co1 C18 C27 C28 -131.8(4)
C32 C27 C28 C29 0.6(6)
C18 C27 C28 C29 -176.0(4)
C27 C28 C29 C30 0.5(7)
C28 C29 C30 C31 -0.1(8)
C29 C30 C31 C32 -1.4(9)
C30 C31 C32 C27 2.6(9)
C28 C27 C32 C31 -2.1(7)
C18 C27 C32 C31 174.4(5)
C20 C19 C33 C34 148.6(5)
C18 C19 C33 C34 -21.6(7)
Co1 C19 C33 C34 -116.2(4)
C20 C19 C33 C38 -28.5(7)
C18 C19 C33 C38 161.3(5)
Co1 C19 C33 C38 66.7(6)
C38 C33 C34 C35 -2.6(7)
C19 C33 C34 C35 -179.8(5)
C33 C34 C35 C36 2.2(9)
C34 C35 C36 C37 -0.3(10)
C35 C36 C37 C38 -1.1(10)
C36 C37 C38 C33 0.7(9)
C34 C33 C38 C37 1.2(8)
C19 C33 C38 C37 178.4(5)
C19 C20 C39 C44 146.3(5)
C17 C20 C39 C44 -50.3(7)
Co1 C20 C39 C44 47.8(6)
C19 C20 C39 C40 -36.3(7)
C17 C20 C39 C40 127.0(5)
Co1 C20 C39 C40 -134.9(4)
C44 C39 C40 C41 0.8(7)
C20 C39 C40 C41 -176.6(5)
C39 C40 C41 C42 -0.7(8)
C40 C41 C42 C43 0.3(9)
C41 C42 C43 C44 0.1(10)
C42 C43 C44 C39 0.0(9)
C40 C39 C44 C43 -0.4(8)
C20 C39 C44 C43 177.0(5)
